data_7229471
loop_
_publ_author_name
'Wa\/l\;esa-Chorab, Monika'
'Banasz, Rados\/law'
'Marcinkowski, Damian'
'Kubicki, Maciej'
'Patroniak, Violetta'

_publ_section_title
;
 Electrochromism and electrochemical properties of complexes of transition
 metal ions with benzimidazole-based ligand
;
_journal_issue 80
_journal_name_full 'RSC Advances'
_journal_page_first 50858
_journal_paper_doi 10.1039/C7RA10451K
_journal_volume 7
_journal_year 2017
_chemical_formula_moiety 'C15 H15 Cl2 Co N5, C2 H6 O'
_chemical_formula_sum 'C17 H21 Cl2 Co N5 O'
_chemical_formula_weight 441.22
_space_group_crystal_system orthorhombic
_space_group_IT_number 61
_space_group_name_Hall '-P 2ac 2ab'
_space_group_name_H-M_alt 'P b c a'
_symmetry_space_group_name_Hall '-P 2ac 2ab'
_symmetry_space_group_name_H-M 'P b c a'
_atom_sites_solution_hydrogens geom
_audit_creation_method SHELXL-2014/7
_audit_update_record
;
2017-08-21 deposited with the CCDC.
2017-10-23 downloaded from the CCDC.
;
_cell_angle_alpha 90
_cell_angle_beta 90
_cell_angle_gamma 90
_cell_formula_units_Z 8
_cell_length_a 11.59108(13)
_cell_length_b 15.95415(19)
_cell_length_c 20.3432(3)
_cell_measurement_reflns_used 11197
_cell_measurement_temperature 130(1)
_cell_measurement_theta_max 75.1580
_cell_measurement_theta_min 4.3210
_cell_volume 3761.98(8)
_computing_cell_refinement
;
CrysAlisPro, Agilent Technologies,
Version 1.171.37.35 (release 13-08-2014 CrysAlis171 .NET)
(compiled Aug 13 2014,18:06:01)
;
_computing_data_collection
;
CrysAlisPro, Agilent Technologies,
Version 1.171.37.35 (release 13-08-2014 CrysAlis171 .NET)
(compiled Aug 13 2014,18:06:01)
;
_computing_data_reduction
;
CrysAlisPro, Agilent Technologies,
Version 1.171.37.35 (release 13-08-2014 CrysAlis171 .NET)
(compiled Aug 13 2014,18:06:01)
;
_computing_molecular_graphics 'Mercury (MacRae et al., 2009)'
_computing_publication_material 'SHELXL-2013 (Sheldrick, 2013)'
_computing_structure_refinement 'SHELXL-2013 (Sheldrick, 2013)'
_computing_structure_solution 'SIR92 (Altomare et al., 1993)'
_diffrn_ambient_environment N~2~
_diffrn_ambient_temperature 130(1)
_diffrn_detector 'CCD plate'
_diffrn_detector_area_resol_mean 10.5357
_diffrn_detector_type Atlas
_diffrn_measured_fraction_theta_full 0.999
_diffrn_measured_fraction_theta_max 0.982
_diffrn_measurement_device 'four-circle diffractometer'
_diffrn_measurement_device_type 'SuperNova, Single source at offset, Atlas'
_diffrn_measurement_method \w-scan
_diffrn_radiation_monochromator mirror
_diffrn_radiation_probe x-ray
_diffrn_radiation_type 'Cu K\a'
_diffrn_radiation_wavelength 1.54184
_diffrn_reflns_av_R_equivalents 0.0566
_diffrn_reflns_av_unetI/netI 0.0289
_diffrn_reflns_Laue_measured_fraction_full 0.999
_diffrn_reflns_Laue_measured_fraction_max 0.982
_diffrn_reflns_limit_h_max 14
_diffrn_reflns_limit_h_min -14
_diffrn_reflns_limit_k_max 19
_diffrn_reflns_limit_k_min -19
_diffrn_reflns_limit_l_max 25
_diffrn_reflns_limit_l_min -25
_diffrn_reflns_number 18640
_diffrn_reflns_point_group_measured_fraction_full 0.999
_diffrn_reflns_point_group_measured_fraction_max 0.982
_diffrn_reflns_theta_full 67.500
_diffrn_reflns_theta_max 75.515
_diffrn_reflns_theta_min 4.347
_diffrn_source 'micro-focus sealed X-ray tube'
_diffrn_source_type 'SuperNova (Cu) X-ray Source'
_exptl_absorpt_coefficient_mu 9.908
_exptl_absorpt_correction_T_max 0.24532
_exptl_absorpt_correction_T_min 0.14751
_exptl_absorpt_correction_type multi-scan
_exptl_absorpt_process_details
;
CrysAlisPro, Agilent Technologies,
Version 1.171.37.35 (release 13-08-2014 CrysAlis171 .NET)
(compiled Aug 13 2014,18:06:01)
Empirical absorption correction using spherical harmonics,
 implemented in SCALE3 ABSPACK scaling algorithm.
;
_exptl_crystal_colour purple
_exptl_crystal_density_diffrn 1.558
_exptl_crystal_description plate
_exptl_crystal_F_000 1816
_exptl_crystal_size_max 0.25
_exptl_crystal_size_mid 0.2
_exptl_crystal_size_min 0.08
_refine_diff_density_max 1.677
_refine_diff_density_min -0.610
_refine_diff_density_rms 0.114
_refine_ls_extinction_method none
_refine_ls_goodness_of_fit_ref 1.051
_refine_ls_hydrogen_treatment constr
_refine_ls_matrix_type full
_refine_ls_number_parameters 239
_refine_ls_number_reflns 3838
_refine_ls_number_restraints 0
_refine_ls_restrained_S_all 1.051
_refine_ls_R_factor_all 0.0520
_refine_ls_R_factor_gt 0.0499
_refine_ls_shift/su_max 0.006
_refine_ls_shift/su_mean 0.000
_refine_ls_structure_factor_coef Fsqd
_refine_ls_weighting_details 'w=1/[\s^2^(Fo^2^)+(0.1095P)^2^+2.4417P] where P=(Fo^2^+2Fc^2^)/3'
_refine_ls_weighting_scheme calc
_refine_ls_wR_factor_gt 0.1488
_refine_ls_wR_factor_ref 0.1520
_reflns_Friedel_coverage 0.000
_reflns_number_gt 3622
_reflns_number_total 3838
_reflns_threshold_expression 'I > 2\s(I)'
_cod_data_source_file c7ra10451k2.cif
_cod_data_source_block 5
_cod_database_code 7229471
_shelx_shelxl_version_number 2014/7
_shelx_space_group_comment
;
The symmetry employed for this shelxl refinement is uniquely defined
by the following loop, which should always be used as a source of
symmetry information in preference to the above space-group names.
They are only intended as comments.
;

loop_
_space_group_symop_operation_xyz
'x, y, z'
'-x+1/2, -y, z+1/2'
'-x, y+1/2, -z+1/2'
'x+1/2, -y+1/2, -z'
'-x, -y, -z'
'x-1/2, y, -z-1/2'
'x, -y-1/2, z-1/2'
'-x-1/2, y-1/2, z'

loop_
_atom_site_label
_atom_site_type_symbol
_atom_site_fract_x
_atom_site_fract_y
_atom_site_fract_z
_atom_site_U_iso_or_equiv
_atom_site_adp_type
_atom_site_occupancy
_atom_site_site_symmetry_order
_atom_site_calc_flag
_atom_site_refinement_flags_posn
_atom_site_refinement_flags_adp
Co1 Co 0.21119(4) 0.39314(3) 0.52766(2) 0.02318(17) Uani 1 1 d . .
N1A N 0.3280(2) 0.45967(15) 0.58144(12) 0.0267(5) Uani 1 1 d . .
C2A C 0.3713(2) 0.52705(17) 0.55169(14) 0.0264(5) Uani 1 1 d . .
N3A N 0.4670(2) 0.55715(15) 0.58108(12) 0.0291(5) Uani 1 1 d . .
H3A H 0.5065 0.6018 0.5694 0.035 Uiso 1 1 calc R U
C4A C 0.4911(3) 0.50379(19) 0.63332(14) 0.0296(6) Uani 1 1 d . .
C5A C 0.5823(3) 0.5027(2) 0.67774(15) 0.0337(6) Uani 1 1 d . .
H5A H 0.6409 0.5444 0.6774 0.040 Uiso 1 1 calc R U
C6A C 0.5825(3) 0.4365(2) 0.72306(15) 0.0363(7) Uani 1 1 d . .
H6A H 0.6436 0.4327 0.7540 0.044 Uiso 1 1 calc R U
C7A C 0.4955(3) 0.3760(2) 0.72402(15) 0.0365(7) Uani 1 1 d . .
H7A H 0.4984 0.3327 0.7560 0.044 Uiso 1 1 calc R U
C8A C 0.4043(3) 0.3778(2) 0.67903(15) 0.0321(6) Uani 1 1 d . .
H8A H 0.3453 0.3365 0.6797 0.039 Uiso 1 1 calc R U
C9A C 0.4039(2) 0.44279(18) 0.63315(14) 0.0277(6) Uani 1 1 d . .
N10A N 0.3226(2) 0.56006(14) 0.49585(12) 0.0267(5) Uani 1 1 d . .
C11A C 0.3689(3) 0.6360(2) 0.46516(17) 0.0342(7) Uani 1 1 d . .
H11C H 0.3676 0.6297 0.4172 0.051 Uiso 1 1 calc R U
H11B H 0.4485 0.6448 0.4799 0.051 Uiso 1 1 calc R U
H11A H 0.3217 0.6843 0.4778 0.051 Uiso 1 1 calc R U
N12A N 0.2303(2) 0.51326(14) 0.47580(11) 0.0240(5) Uani 1 1 d . .
C13A C 0.1572(2) 0.53211(17) 0.43039(13) 0.0245(5) Uani 1 1 d . .
C14A C 0.1513(3) 0.60662(19) 0.38559(17) 0.0340(7) Uani 1 1 d . .
H14C H 0.1994 0.6518 0.4033 0.051 Uiso 1 1 calc R U
H14B H 0.0712 0.6259 0.3823 0.051 Uiso 1 1 calc R U
H14A H 0.1793 0.5909 0.3419 0.051 Uiso 1 1 calc R U
C15A C 0.0650(2) 0.46769(17) 0.42428(13) 0.0252(5) Uani 1 1 d . .
N16A N 0.0664(2) 0.40428(15) 0.46846(12) 0.0246(5) Uani 1 1 d . .
C17A C -0.0156(3) 0.34497(18) 0.46507(14) 0.0280(6) Uani 1 1 d . .
H17A H -0.0144 0.3007 0.4963 0.034 Uiso 1 1 calc R U
C18A C -0.1019(3) 0.34568(19) 0.41794(15) 0.0308(6) Uani 1 1 d . .
H18A H -0.1582 0.3024 0.4166 0.037 Uiso 1 1 calc R U
C19A C -0.1046(3) 0.4104(2) 0.37295(16) 0.0352(6) Uani 1 1 d . .
H19A H -0.1629 0.4124 0.3401 0.042 Uiso 1 1 calc R U
C20A C -0.0205(3) 0.47273(19) 0.37651(15) 0.0321(6) Uani 1 1 d . .
H20A H -0.0216 0.5183 0.3465 0.038 Uiso 1 1 calc R U
Cl1B Cl 0.14311(6) 0.29873(4) 0.60364(3) 0.0316(2) Uani 1 1 d . .
Cl1C Cl 0.33240(6) 0.32066(4) 0.45576(3) 0.02831(19) Uani 1 1 d . .
O1D O 0.8202(3) 0.5673(2) 0.74359(17) 0.0608(8) Uani 1 1 d . .
H1D H 0.8605 0.5354 0.7671 0.091 Uiso 1 1 calc R U
C2D C 0.8605(4) 0.6506(3) 0.7499(2) 0.0514(9) Uani 1 1 d . .
H2D2 H 0.9346 0.6574 0.7263 0.062 Uiso 1 1 calc R U
H2D1 H 0.8728 0.6645 0.7968 0.062 Uiso 1 1 calc R U
C3D C 0.7697(6) 0.7075(3) 0.7205(3) 0.0803(18) Uani 1 1 d . .
H3D3 H 0.7856 0.7156 0.6736 0.120 Uiso 1 1 calc R U
H3D2 H 0.7713 0.7618 0.7430 0.120 Uiso 1 1 calc R U
H3D1 H 0.6935 0.6819 0.7259 0.120 Uiso 1 1 calc R U

loop_
_atom_site_aniso_label
_atom_site_aniso_U_11
_atom_site_aniso_U_22
_atom_site_aniso_U_33
_atom_site_aniso_U_23
_atom_site_aniso_U_13
_atom_site_aniso_U_12
Co1 0.0251(3) 0.0171(3) 0.0273(3) 0.00134(15) -0.00075(16) -0.00029(15)
N1A 0.0297(12) 0.0216(11) 0.0290(11) -0.0008(9) -0.0022(9) -0.0012(9)
C2A 0.0273(13) 0.0217(13) 0.0301(13) -0.0029(10) 0.0013(11) 0.0020(10)
N3A 0.0308(12) 0.0247(11) 0.0319(12) -0.0022(9) -0.0019(10) -0.0053(9)
C4A 0.0312(14) 0.0287(13) 0.0288(14) -0.0056(11) -0.0001(11) 0.0018(11)
C5A 0.0309(14) 0.0380(16) 0.0321(14) -0.0088(12) -0.0024(12) 0.0021(12)
C6A 0.0361(15) 0.0441(17) 0.0287(14) -0.0078(13) -0.0036(12) 0.0090(13)
C7A 0.0443(17) 0.0397(16) 0.0255(14) -0.0016(12) 0.0002(13) 0.0114(14)
C8A 0.0341(15) 0.0306(14) 0.0318(15) -0.0023(11) -0.0007(12) 0.0018(12)
C9A 0.0291(13) 0.0268(13) 0.0271(13) -0.0041(10) 0.0003(11) 0.0028(11)
N10A 0.0299(12) 0.0183(10) 0.0319(12) 0.0019(9) -0.0017(10) -0.0026(9)
C11A 0.0336(15) 0.0226(14) 0.0464(17) 0.0061(12) -0.0071(13) -0.0064(12)
N12A 0.0265(11) 0.0172(11) 0.0283(12) -0.0014(8) -0.0003(9) -0.0012(9)
C13A 0.0255(12) 0.0214(12) 0.0266(12) -0.0013(10) 0.0018(10) 0.0015(10)
C14A 0.0368(15) 0.0273(15) 0.0377(16) 0.0097(11) -0.0064(13) -0.0061(11)
C15A 0.0279(13) 0.0210(12) 0.0268(12) -0.0009(10) 0.0020(10) 0.0002(10)
N16A 0.0255(11) 0.0203(11) 0.0280(12) -0.0016(8) 0.0011(9) 0.0016(9)
C17A 0.0301(14) 0.0210(13) 0.0328(13) -0.0016(10) 0.0037(11) -0.0022(11)
C18A 0.0293(14) 0.0273(14) 0.0358(14) -0.0062(11) 0.0006(11) -0.0041(11)
C19A 0.0355(15) 0.0372(16) 0.0330(15) -0.0031(12) -0.0057(13) -0.0046(13)
C20A 0.0354(15) 0.0296(14) 0.0312(14) 0.0018(11) -0.0049(12) -0.0015(12)
Cl1B 0.0317(4) 0.0280(4) 0.0351(4) 0.0089(2) 0.0023(3) -0.0005(2)
Cl1C 0.0292(4) 0.0201(3) 0.0357(4) -0.0019(2) 0.0030(3) -0.0003(2)
O1D 0.0631(17) 0.0561(18) 0.0630(19) 0.0054(15) -0.0115(15) 0.0016(15)
C2D 0.0488(19) 0.046(2) 0.060(2) -0.0138(18) 0.0047(17) -0.0019(17)
C3D 0.128(5) 0.041(2) 0.072(3) 0.009(2) -0.045(3) -0.012(3)

loop_
_atom_type_symbol
_atom_type_description
_atom_type_scat_dispersion_real
_atom_type_scat_dispersion_imag
_atom_type_scat_source
C C 0.0181 0.0091 'International Tables Vol C Tables 4.2.6.8 and 6.1.1.4'
H H 0.0000 0.0000 'International Tables Vol C Tables 4.2.6.8 and 6.1.1.4'
Cl Cl 0.3639 0.7018 'International Tables Vol C Tables 4.2.6.8 and 6.1.1.4'
Co Co -2.3653 3.6143 'International Tables Vol C Tables 4.2.6.8 and 6.1.1.4'
N N 0.0311 0.0180 'International Tables Vol C Tables 4.2.6.8 and 6.1.1.4'
O O 0.0492 0.0322 'International Tables Vol C Tables 4.2.6.8 and 6.1.1.4'

loop_
_geom_angle_atom_site_label_1
_geom_angle_atom_site_label_2
_geom_angle_atom_site_label_3
_geom_angle
N1A Co1 N16A 143.58(10)
N1A Co1 N12A 74.73(9)
N16A Co1 N12A 74.24(9)
N1A Co1 Cl1B 102.03(7)
N16A Co1 Cl1B 99.72(7)
N12A Co1 Cl1B 158.23(7)
N1A Co1 Cl1C 101.19(7)
N16A Co1 Cl1C 99.54(7)
N12A Co1 Cl1C 94.03(6)
Cl1B Co1 Cl1C 107.66(3)
C2A N1A C9A 105.1(2)
C2A N1A Co1 115.2(2)
C9A N1A Co1 136.19(19)
N1A C2A N3A 113.3(3)
N1A C2A N10A 122.1(3)
N3A C2A N10A 124.6(3)
C2A N3A C4A 106.6(2)
C2A N3A H3A 126.7
C4A N3A H3A 126.7
C5A C4A N3A 131.1(3)
C5A C4A C9A 122.7(3)
N3A C4A C9A 106.2(3)
C4A C5A C6A 115.9(3)
C4A C5A H5A 122.0
C6A C5A H5A 122.0
C7A C6A C5A 122.0(3)
C7A C6A H6A 119.0
C5A C6A H6A 119.0
C6A C7A C8A 121.5(3)
C6A C7A H7A 119.2
C8A C7A H7A 119.2
C9A C8A C7A 117.1(3)
C9A C8A H8A 121.5
C7A C8A H8A 121.5
C8A C9A N1A 130.5(3)
C8A C9A C4A 120.8(3)
N1A C9A C4A 108.8(3)
N12A N10A C2A 111.0(2)
N12A N10A C11A 127.7(2)
C2A N10A C11A 121.3(2)
N10A C11A H11C 109.5
N10A C11A H11B 109.5
H11C C11A H11B 109.5
N10A C11A H11A 109.5
H11C C11A H11A 109.5
H11B C11A H11A 109.5
C13A N12A N10A 126.9(2)
C13A N12A Co1 118.73(19)
N10A N12A Co1 114.33(17)
N12A C13A C15A 111.8(2)
N12A C13A C14A 130.6(3)
C15A C13A C14A 117.6(2)
C13A C14A H14C 109.5
C13A C14A H14B 109.5
H14C C14A H14B 109.5
C13A C14A H14A 109.5
H14C C14A H14A 109.5
H14B C14A H14A 109.5
N16A C15A C20A 121.0(3)
N16A C15A C13A 116.9(2)
C20A C15A C13A 122.0(3)
C17A N16A C15A 119.0(2)
C17A N16A Co1 122.8(2)
C15A N16A Co1 117.32(19)
N16A C17A C18A 122.7(3)
N16A C17A H17A 118.6
C18A C17A H17A 118.6
C19A C18A C17A 118.8(3)
C19A C18A H18A 120.6
C17A C18A H18A 120.6
C18A C19A C20A 118.9(3)
C18A C19A H19A 120.6
C20A C19A H19A 120.6
C15A C20A C19A 119.6(3)
C15A C20A H20A 120.2
C19A C20A H20A 120.2
C2D O1D H1D 109.5
O1D C2D C3D 107.3(4)
O1D C2D H2D2 110.2
C3D C2D H2D2 110.2
O1D C2D H2D1 110.2
C3D C2D H2D1 110.2
H2D2 C2D H2D1 108.5
C2D C3D H3D3 109.5
C2D C3D H3D2 109.5
H3D3 C3D H3D2 109.5
C2D C3D H3D1 109.5
H3D3 C3D H3D1 109.5
H3D2 C3D H3D1 109.5

loop_
_geom_bond_atom_site_label_1
_geom_bond_atom_site_label_2
_geom_bond_distance
Co1 N1A 2.039(2)
Co1 N16A 2.074(3)
Co1 N12A 2.199(2)
Co1 Cl1B 2.2978(8)
Co1 Cl1C 2.3347(8)
N1A C2A 1.331(4)
N1A C9A 1.397(4)
C2A N3A 1.349(4)
C2A N10A 1.374(4)
N3A C4A 1.390(4)
N3A H3A 0.8800
C4A C5A 1.391(4)
C4A C9A 1.403(4)
C5A C6A 1.402(5)
C5A H5A 0.9500
C6A C7A 1.395(5)
C6A H6A 0.9500
C7A C8A 1.399(5)
C7A H7A 0.9500
C8A C9A 1.396(4)
C8A H8A 0.9500
N10A N12A 1.366(3)
N10A C11A 1.465(4)
C11A H11C 0.9800
C11A H11B 0.9800
C11A H11A 0.9800
N12A C13A 1.289(4)
C13A C15A 1.488(4)
C13A C14A 1.499(4)
C14A H14C 0.9800
C14A H14B 0.9800
C14A H14A 0.9800
C15A N16A 1.353(4)
C15A C20A 1.390(4)
N16A C17A 1.343(4)
C17A C18A 1.385(4)
C17A H17A 0.9500
C18A C19A 1.380(5)
C18A H18A 0.9500
C19A C20A 1.395(4)
C19A H19A 0.9500
C20A H20A 0.9500
O1D C2D 1.415(5)
O1D H1D 0.8400
C2D C3D 1.513(7)
C2D H2D2 0.9900
C2D H2D1 0.9900
C3D H3D3 0.9800
C3D H3D2 0.9800
C3D H3D1 0.9800

loop_
_geom_hbond_atom_site_label_D
_geom_hbond_atom_site_label_H
_geom_hbond_atom_site_label_A
_geom_hbond_distance_DH
_geom_hbond_distance_HA
_geom_hbond_distance_DA
_geom_hbond_angle_DHA
_geom_hbond_site_symmetry_A
N3A H3A Cl1C 0.88 2.30 3.125(3) 156.8 5_666
C5A H5A O1D 0.95 2.50 3.234(4) 133.8 .
C14A H14B Cl1B 0.98 2.77 3.738(4) 167.7 5_566
C17A H17A Cl1C 0.95 2.80 3.561(3) 137.5 4_456
C18A H18A Cl1B 0.95 2.84 3.773(3) 166.6 4_456

loop_
_geom_torsion_atom_site_label_1
_geom_torsion_atom_site_label_2
_geom_torsion_atom_site_label_3
_geom_torsion_atom_site_label_4
_geom_torsion
C9A N1A C2A N3A -2.1(3)
Co1 N1A C2A N3A -164.59(19)
C9A N1A C2A N10A 176.6(3)
Co1 N1A C2A N10A 14.1(3)
N1A C2A N3A C4A 1.9(3)
N10A C2A N3A C4A -176.7(3)
C2A N3A C4A C5A 176.4(3)
C2A N3A C4A C9A -1.0(3)
N3A C4A C5A C6A -177.0(3)
C9A C4A C5A C6A 0.0(4)
C4A C5A C6A C7A -0.8(4)
C5A C6A C7A C8A 0.9(5)
C6A C7A C8A C9A -0.1(5)
C7A C8A C9A N1A 177.6(3)
C7A C8A C9A C4A -0.7(4)
C2A N1A C9A C8A -177.1(3)
Co1 N1A C9A C8A -20.2(5)
C2A N1A C9A C4A 1.3(3)
Co1 N1A C9A C4A 158.2(2)
C5A C4A C9A C8A 0.8(4)
N3A C4A C9A C8A 178.4(3)
C5A C4A C9A N1A -177.8(3)
N3A C4A C9A N1A -0.2(3)
N1A C2A N10A N12A -2.0(4)
N3A C2A N10A N12A 176.5(3)
N1A C2A N10A C11A 177.8(3)
N3A C2A N10A C11A -3.7(4)
C2A N10A N12A C13A 170.8(3)
C11A N10A N12A C13A -9.0(5)
C2A N10A N12A Co1 -10.0(3)
C11A N10A N12A Co1 170.1(2)
N10A N12A C13A C15A -177.4(2)
Co1 N12A C13A C15A 3.6(3)
N10A N12A C13A C14A 1.8(5)
Co1 N12A C13A C14A -177.3(3)
N12A C13A C15A N16A 4.4(3)
C14A C13A C15A N16A -174.9(3)
N12A C13A C15A C20A -177.0(3)
C14A C13A C15A C20A 3.7(4)
C20A C15A N16A C17A 1.0(4)
C13A C15A N16A C17A 179.6(2)
C20A C15A N16A Co1 170.7(2)
C13A C15A N16A Co1 -10.7(3)
C15A N16A C17A C18A 0.2(4)
Co1 N16A C17A C18A -169.0(2)
N16A C17A C18A C19A -0.7(5)
C17A C18A C19A C20A 0.0(5)
N16A C15A C20A C19A -1.6(4)
C13A C15A C20A C19A 179.8(3)
C18A C19A C20A C15A 1.1(5)
